data_7711872
loop_
_publ_author_name
'Monika, ?'
'Sarkar, Aniruddha'
'Karmodak, Naiwrit'
'Dhar, Basab Bijayi'
'Adhikari, Sanjay'

_publ_section_title
;
 Bio-inspired Cu(II) amido-quinoline complexes as catalysts for aromatic
 C-H bond hydroxylation.
;
_journal_issue 3
_journal_name_full 'Dalton transactions (Cambridge, England : 2003)'
_journal_page_first 540
_journal_page_last 545
_journal_paper_doi 10.1039/d2dt03242b
_journal_volume 52
_journal_year 2023
_chemical_formula_moiety 'C23 H20 Cu N4 O3, C H4 O'
_chemical_formula_sum 'C24 H24 Cu N4 O4'
_chemical_formula_weight 496.01
_space_group_crystal_system monoclinic
_space_group_IT_number 14
_space_group_name_Hall '-P 2ybc'
_space_group_name_H-M_alt 'P 1 21/c 1'
_atom_sites_solution_hydrogens mixed
_atom_sites_solution_primary dual
_audit_creation_date 2022-02-28
_audit_creation_method
;
Olex2 1.2
(compiled 2018.05.29 svn.r3508 for OlexSys, GUI svn.r5506)
;
_audit_update_record
;
2022-07-05 deposited with the CCDC.	2022-12-05 downloaded from the CCDC.
;
_cell_angle_alpha 90
_cell_angle_beta 97.94
_cell_angle_gamma 90
_cell_formula_units_Z 4
_cell_length_a 7.7535(8)
_cell_length_b 10.0540(10)
_cell_length_c 28.075(3)
_cell_measurement_reflns_used 13615
_cell_measurement_temperature 299(2)
_cell_measurement_theta_max 25.675
_cell_measurement_theta_min 2.026
_cell_volume 2167.6(4)
_computing_molecular_graphics 'Olex2 (Dolomanov et al., 2009)'
_computing_publication_material 'Olex2 (Dolomanov et al., 2009)'
_computing_structure_refinement 'ShelXL (Sheldrick, 2015)'
_computing_structure_solution 'ShelXT (Sheldrick, 2015)'
_diffrn_ambient_temperature 299.15
_diffrn_measured_fraction_theta_full 0.964
_diffrn_measured_fraction_theta_max 0.961
_diffrn_measurement_device_type 'Bruker PHOTON100 CMOS'
_diffrn_measurement_method '\f and \w scans'
_diffrn_radiation_type MoK\a
_diffrn_radiation_wavelength 0.71073
_diffrn_reflns_av_R_equivalents 0.1267
_diffrn_reflns_av_unetI/netI 0.0787
_diffrn_reflns_Laue_measured_fraction_full 0.964
_diffrn_reflns_Laue_measured_fraction_max 0.961
_diffrn_reflns_limit_h_max 9
_diffrn_reflns_limit_h_min -9
_diffrn_reflns_limit_k_max 12
_diffrn_reflns_limit_k_min -12
_diffrn_reflns_limit_l_max 34
_diffrn_reflns_limit_l_min -34
_diffrn_reflns_number 13605
_diffrn_reflns_point_group_measured_fraction_full 0.964
_diffrn_reflns_point_group_measured_fraction_max 0.961
_diffrn_reflns_theta_full 25.242
_diffrn_reflns_theta_max 25.675
_diffrn_reflns_theta_min 2.500
_exptl_absorpt_coefficient_mu 1.048
_exptl_absorpt_correction_type multi-scan
_exptl_absorpt_process_details SADABS
_exptl_crystal_colour green
_exptl_crystal_colour_primary green
_exptl_crystal_density_diffrn 1.520
_exptl_crystal_description block
_exptl_crystal_F_000 1028
_exptl_crystal_size_max 0.23
_exptl_crystal_size_mid 0.15
_exptl_crystal_size_min 0.07
_exptl_transmission_factor_max 0.964
_exptl_transmission_factor_min 0.961
_refine_diff_density_max 0.613
_refine_diff_density_min -0.744
_refine_diff_density_rms 0.083
_refine_ls_extinction_method none
_refine_ls_goodness_of_fit_ref 1.041
_refine_ls_hydrogen_treatment constr
_refine_ls_matrix_type full
_refine_ls_number_parameters 303
_refine_ls_number_reflns 3972
_refine_ls_number_restraints 0
_refine_ls_restrained_S_all 1.041
_refine_ls_R_factor_all 0.0687
_refine_ls_R_factor_gt 0.0502
_refine_ls_shift/su_max 0.001
_refine_ls_shift/su_mean 0.000
_refine_ls_structure_factor_coef Fsqd
_refine_ls_weighting_details 'w=1/[\s^2^(Fo^2^)+(0.0693P)^2^+1.4105P] where P=(Fo^2^+2Fc^2^)/3'
_refine_ls_weighting_scheme calc
_refine_ls_wR_factor_gt 0.1288
_refine_ls_wR_factor_ref 0.1490
_reflns_Friedel_coverage 0.000
_reflns_number_gt 3100
_reflns_number_total 3972
_reflns_threshold_expression 'I > 2\s(I)'
_cod_data_source_file d2dt03242b2.cif
_cod_data_source_block sa31_b
_cod_depositor_comments 'Adding full bibliography for 7711871--7711873.cif.'
_cod_database_code 7711872
_shelx_shelxl_version_number 2016/4
_shelx_space_group_comment
;
The symmetry employed for this shelxl refinement is uniquely defined
by the following loop, which should always be used as a source of
symmetry information in preference to the above space-group names.
They are only intended as comments.
;
_olex2_refinement_description
;
1. Fixed Uiso
 At 1.2 times of:
  All C(H) groups
 At 1.5 times of:
  All C(H,H,H) groups, All O(H) groups, All O(H,H) groups
2.a Rotating group:
 O3(H3A,H3B)
2.b Aromatic/amide H refined with riding coordinates:
 C8(H8), C16(H16), C12(H12), C2(H2), C6(H6), C7(H7), C4(H4), C14(H14),
 C11(H11), C10(H10), C15(H15), C3(H3)
2.c Idealised Me refined as rotating group:
 C22(H22A,H22B,H22C), C23(H23A,H23B,H23C), C24(H24A,H24B,H24C)
2.d Idealised tetrahedral OH refined as rotating group:
 O4(H4A)
;
_olex2_submission_special_instructions 'No special instructions were received'

loop_
_space_group_symop_operation_xyz
'x, y, z'
'-x, y+1/2, -z+1/2'
'-x, -y, -z'
'x, -y-1/2, z-1/2'

loop_
_atom_site_label
_atom_site_type_symbol
_atom_site_fract_x
_atom_site_fract_y
_atom_site_fract_z
_atom_site_U_iso_or_equiv
_atom_site_adp_type
_atom_site_occupancy
_atom_site_site_symmetry_order
_atom_site_calc_flag
_atom_site_refinement_flags_posn
_atom_site_refinement_flags_adp
_atom_site_refinement_flags_occupancy
_atom_site_disorder_assembly
_atom_site_disorder_group
Cu1 Cu 0.41570(5) 0.58317(4) 0.61406(2) 0.03292(18) Uani 1 1 d . . . . .
O1 O 0.7080(4) 0.8861(3) 0.56715(9) 0.0445(6) Uani 1 1 d . . . . .
O2 O 0.8985(3) 0.6590(3) 0.68357(10) 0.0506(7) Uani 1 1 d . . . . .
O3 O 0.1592(4) 0.6869(3) 0.62396(10) 0.0506(7) Uani 1 1 d . . . . .
H3A H 0.074624 0.633629 0.616505 0.076 Uiso 1 1 d GR . . . .
H3B H 0.140567 0.749886 0.603739 0.076 Uiso 1 1 d GR . . . .
N1 N 0.5014(4) 0.7276(3) 0.57604(10) 0.0327(6) Uani 1 1 d . . . . .
N4 N 0.6194(4) 0.5840(3) 0.66450(10) 0.0327(6) Uani 1 1 d . . . . .
N2 N 0.3117(4) 0.5155(3) 0.54825(10) 0.0331(6) Uani 1 1 d . . . . .
N3 N 0.3479(4) 0.4303(3) 0.65404(11) 0.0351(7) Uani 1 1 d . . . . .
O4 O 1.0587(5) 0.8979(3) 0.56327(14) 0.0664(9) Uani 1 1 d . . . . .
H4A H 0.963702 0.910617 0.572165 0.100 Uiso 1 1 calc GR . . . .
C21 C 0.6323(4) 0.8116(3) 0.59258(12) 0.0316(7) Uani 1 1 d . . . . .
C9 C 0.3344(4) 0.6063(3) 0.51295(12) 0.0312(7) Uani 1 1 d . . . . .
C18 C 0.4902(5) 0.3796(3) 0.68169(12) 0.0327(7) Uani 1 1 d . . . . .
C13 C 0.4833(5) 0.2561(3) 0.70557(13) 0.0391(8) Uani 1 1 d . . . . .
C1 C 0.4370(4) 0.7208(3) 0.52677(12) 0.0327(7) Uani 1 1 d . . . . .
C19 C 0.7432(5) 0.6772(4) 0.66700(12) 0.0349(8) Uani 1 1 d . . . . .
C17 C 0.6438(5) 0.4601(3) 0.68660(12) 0.0334(8) Uani 1 1 d . . . . .
C5 C 0.2628(5) 0.5837(4) 0.46437(13) 0.0373(8) Uani 1 1 d . . . . .
C20 C 0.6829(5) 0.8159(3) 0.64790(12) 0.0345(8) Uani 1 1 d . . . . .
C8 C 0.2252(5) 0.4048(4) 0.53614(15) 0.0412(9) Uani 1 1 d . . . . .
H8 H 0.212187 0.343041 0.560054 0.049 Uiso 1 1 calc R . . . .
C16 C 0.7899(5) 0.4087(4) 0.71430(13) 0.0412(9) Uani 1 1 d . . . . .
H16 H 0.892740 0.457604 0.718431 0.049 Uiso 1 1 calc R . . . .
C12 C 0.3205(6) 0.1910(4) 0.70185(15) 0.0473(10) Uani 1 1 d . . . . .
H12 H 0.311241 0.109169 0.716761 0.057 Uiso 1 1 calc R . . . .
C2 C 0.4574(5) 0.8126(4) 0.49143(13) 0.0422(9) Uani 1 1 d . . . . .
H2 H 0.521747 0.889360 0.499505 0.051 Uiso 1 1 calc R . . . .
C6 C 0.1707(5) 0.4652(4) 0.45381(14) 0.0431(9) Uani 1 1 d . . . . .
H6 H 0.121769 0.447517 0.422313 0.052 Uiso 1 1 calc R . . . .
C22 C 0.5227(5) 0.8649(4) 0.67029(14) 0.0435(9) Uani 1 1 d . . . . .
H22A H 0.483362 0.948121 0.655934 0.065 Uiso 1 1 calc GR . . . .
H22B H 0.554480 0.876678 0.704307 0.065 Uiso 1 1 calc GR . . . .
H22C H 0.431033 0.800333 0.664524 0.065 Uiso 1 1 calc GR . . . .
C7 C 0.1519(5) 0.3763(4) 0.48866(15) 0.0466(10) Uani 1 1 d . . . . .
H7 H 0.091341 0.297369 0.481391 0.056 Uiso 1 1 calc R . . . .
C4 C 0.2889(5) 0.6811(4) 0.42982(14) 0.0474(10) Uani 1 1 d . . . . .
H4 H 0.242000 0.669280 0.397785 0.057 Uiso 1 1 calc R . . . .
C14 C 0.6373(6) 0.2078(4) 0.73278(14) 0.0462(10) Uani 1 1 d . . . . .
H14 H 0.638196 0.125709 0.748069 0.055 Uiso 1 1 calc R . . . .
C11 C 0.1784(6) 0.2475(4) 0.67666(16) 0.0497(10) Uani 1 1 d . . . . .
H11 H 0.069907 0.207168 0.675441 0.060 Uiso 1 1 calc R . . . .
C10 C 0.1956(5) 0.3674(4) 0.65238(15) 0.0448(9) Uani 1 1 d . . . . .
H10 H 0.097506 0.404464 0.634471 0.054 Uiso 1 1 calc R . . . .
C15 C 0.7848(6) 0.2831(4) 0.73633(14) 0.0484(10) Uani 1 1 d . . . . .
H15 H 0.886152 0.250303 0.754021 0.058 Uiso 1 1 calc R . . . .
C23 C 0.8282(6) 0.9169(4) 0.66109(15) 0.0448(9) Uani 1 1 d . . . . .
H23A H 0.928712 0.890902 0.646850 0.067 Uiso 1 1 calc GR . . . .
H23B H 0.857643 0.920276 0.695417 0.067 Uiso 1 1 calc GR . . . .
H23C H 0.789691 1.003014 0.649300 0.067 Uiso 1 1 calc GR . . . .
C3 C 0.3828(6) 0.7923(4) 0.44351(14) 0.0501(10) Uani 1 1 d . . . . .
H3 H 0.397896 0.856467 0.420575 0.060 Uiso 1 1 calc R . . . .
C24 C 1.1438(8) 1.0187(6) 0.5607(2) 0.0858(17) Uani 1 1 d . . . . .
H24A H 1.075256 1.075764 0.538083 0.129 Uiso 1 1 calc GR . . . .
H24B H 1.255269 1.003814 0.550394 0.129 Uiso 1 1 calc GR . . . .
H24C H 1.159782 1.060003 0.591818 0.129 Uiso 1 1 calc GR . . . .

loop_
_atom_site_aniso_label
_atom_site_aniso_U_11
_atom_site_aniso_U_22
_atom_site_aniso_U_33
_atom_site_aniso_U_23
_atom_site_aniso_U_13
_atom_site_aniso_U_12
Cu1 0.0263(3) 0.0379(3) 0.0328(3) 0.00510(17) -0.00244(18) -0.00420(17)
O1 0.0436(16) 0.0463(14) 0.0426(14) 0.0070(12) 0.0021(12) -0.0133(13)
O2 0.0262(15) 0.0588(17) 0.0623(17) 0.0122(14) -0.0096(13) -0.0046(13)
O3 0.0382(16) 0.0544(16) 0.0600(17) 0.0060(14) 0.0095(13) 0.0071(13)
N1 0.0302(16) 0.0380(15) 0.0289(14) -0.0012(12) 0.0007(12) -0.0026(13)
N4 0.0286(16) 0.0350(15) 0.0330(15) 0.0011(12) -0.0010(12) -0.0007(12)
N2 0.0270(15) 0.0363(15) 0.0356(15) -0.0028(12) 0.0026(12) 0.0007(13)
N3 0.0278(17) 0.0415(16) 0.0350(15) 0.0036(12) 0.0005(12) -0.0011(13)
O4 0.053(2) 0.0621(19) 0.085(3) 0.0157(17) 0.0146(19) -0.0048(16)
C21 0.0283(19) 0.0289(16) 0.0371(18) 0.0022(14) 0.0030(14) 0.0013(14)
C9 0.0212(17) 0.0376(17) 0.0336(17) -0.0032(14) -0.0004(14) 0.0060(14)
C18 0.0311(19) 0.0381(17) 0.0293(16) -0.0030(14) 0.0053(14) 0.0023(15)
C13 0.048(2) 0.0372(18) 0.0331(18) 0.0003(15) 0.0098(16) 0.0057(17)
C1 0.0275(19) 0.0366(18) 0.0334(17) -0.0012(14) 0.0024(14) 0.0047(15)
C19 0.032(2) 0.0445(19) 0.0279(16) -0.0030(14) 0.0033(14) -0.0017(16)
C17 0.032(2) 0.0394(18) 0.0288(16) -0.0003(14) 0.0042(14) 0.0067(16)
C5 0.030(2) 0.048(2) 0.0324(18) -0.0069(15) -0.0003(15) 0.0097(16)
C20 0.0303(19) 0.0370(18) 0.0358(18) -0.0055(15) 0.0036(15) -0.0028(15)
C8 0.035(2) 0.0379(19) 0.050(2) -0.0030(16) 0.0034(17) -0.0020(16)
C16 0.037(2) 0.052(2) 0.0331(18) -0.0006(16) -0.0018(16) 0.0063(17)
C12 0.058(3) 0.040(2) 0.047(2) 0.0073(17) 0.017(2) -0.0025(19)
C2 0.046(2) 0.042(2) 0.0380(19) 0.0058(16) 0.0012(17) -0.0004(17)
C6 0.032(2) 0.054(2) 0.041(2) -0.0158(18) -0.0037(16) 0.0071(18)
C22 0.042(2) 0.046(2) 0.043(2) -0.0065(17) 0.0065(17) 0.0028(18)
C7 0.034(2) 0.049(2) 0.056(2) -0.019(2) 0.0015(18) -0.0011(18)
C4 0.043(2) 0.062(3) 0.0335(19) -0.0023(18) -0.0052(17) 0.014(2)
C14 0.057(3) 0.042(2) 0.039(2) 0.0066(17) 0.0050(18) 0.0123(19)
C11 0.043(2) 0.050(2) 0.057(2) 0.008(2) 0.013(2) -0.008(2)
C10 0.029(2) 0.052(2) 0.053(2) 0.0043(19) 0.0042(17) -0.0044(18)
C15 0.050(3) 0.053(2) 0.040(2) 0.0069(18) -0.0012(18) 0.018(2)
C23 0.043(2) 0.042(2) 0.047(2) -0.0060(16) -0.0014(18) -0.0087(17)
C3 0.054(3) 0.057(2) 0.038(2) 0.0122(19) 0.0030(19) 0.008(2)
C24 0.077(4) 0.077(4) 0.099(4) 0.002(3) -0.001(3) -0.027(3)

loop_
_atom_type_symbol
_atom_type_description
_atom_type_scat_dispersion_real
_atom_type_scat_dispersion_imag
_atom_type_scat_source
C C 0.0033 0.0016 'International Tables Vol C Tables 4.2.6.8 and 6.1.1.4'
H H 0.0000 0.0000 'International Tables Vol C Tables 4.2.6.8 and 6.1.1.4'
Cu Cu 0.3201 1.2651 'International Tables Vol C Tables 4.2.6.8 and 6.1.1.4'
N N 0.0061 0.0033 'International Tables Vol C Tables 4.2.6.8 and 6.1.1.4'
O O 0.0106 0.0060 'International Tables Vol C Tables 4.2.6.8 and 6.1.1.4'

loop_
_geom_angle_atom_site_label_1
_geom_angle_atom_site_label_2
_geom_angle_atom_site_label_3
_geom_angle
_geom_angle_site_symmetry_1
_geom_angle_site_symmetry_3
_geom_angle_publ_flag
N1 Cu1 O3 95.37(11) . . ?
N1 Cu1 N2 82.84(11) . . ?
N1 Cu1 N3 175.41(12) . . ?
N4 Cu1 O3 122.19(11) . . ?
N4 Cu1 N1 95.11(12) . . ?
N4 Cu1 N2 146.55(12) . . ?
N4 Cu1 N3 81.26(12) . . ?
N2 Cu1 O3 91.18(11) . . ?
N3 Cu1 O3 88.96(11) . . ?
N3 Cu1 N2 98.62(12) . . ?
Cu1 O3 H3A 109.6 . . ?
Cu1 O3 H3B 109.1 . . ?
H3A O3 H3B 104.5 . . ?
C21 N1 Cu1 124.6(2) . . ?
C21 N1 C1 121.1(3) . . ?
C1 N1 Cu1 113.3(2) . . ?
C19 N4 Cu1 122.7(2) . . ?
C19 N4 C17 123.5(3) . . ?
C17 N4 Cu1 111.2(2) . . ?
C9 N2 Cu1 111.0(2) . . ?
C8 N2 Cu1 129.9(3) . . ?
C8 N2 C9 119.0(3) . . ?
C18 N3 Cu1 110.5(2) . . ?
C10 N3 Cu1 129.8(3) . . ?
C10 N3 C18 119.2(3) . . ?
C24 O4 H4A 109.5 . . ?
O1 C21 N1 125.0(3) . . ?
O1 C21 C20 119.1(3) . . ?
N1 C21 C20 115.9(3) . . ?
N2 C9 C1 117.5(3) . . ?
N2 C9 C5 120.9(3) . . ?
C5 C9 C1 121.5(3) . . ?
N3 C18 C13 121.3(3) . . ?
N3 C18 C17 116.3(3) . . ?
C13 C18 C17 122.4(3) . . ?
C12 C13 C18 117.6(4) . . ?
C14 C13 C18 118.3(4) . . ?
C14 C13 C12 124.1(4) . . ?
N1 C1 C9 114.7(3) . . ?
C2 C1 N1 127.9(3) . . ?
C2 C1 C9 117.4(3) . . ?
O2 C19 N4 124.6(3) . . ?
O2 C19 C20 119.6(3) . . ?
N4 C19 C20 115.8(3) . . ?
N4 C17 C18 113.8(3) . . ?
C16 C17 N4 129.4(4) . . ?
C16 C17 C18 116.7(3) . . ?
C6 C5 C9 117.4(3) . . ?
C6 C5 C4 124.2(3) . . ?
C4 C5 C9 118.3(3) . . ?
C19 C20 C21 110.2(3) . . ?
C19 C20 C22 111.6(3) . . ?
C22 C20 C21 108.0(3) . . ?
C23 C20 C21 109.8(3) . . ?
C23 C20 C19 109.9(3) . . ?
C23 C20 C22 107.3(3) . . ?
N2 C8 H8 118.6 . . ?
N2 C8 C7 122.8(4) . . ?
C7 C8 H8 118.6 . . ?
C17 C16 H16 119.6 . . ?
C17 C16 C15 120.7(4) . . ?
C15 C16 H16 119.6 . . ?
C13 C12 H12 120.0 . . ?
C11 C12 C13 120.0(4) . . ?
C11 C12 H12 120.0 . . ?
C1 C2 H2 119.4 . . ?
C1 C2 C3 121.3(4) . . ?
C3 C2 H2 119.4 . . ?
C5 C6 H6 119.5 . . ?
C7 C6 C5 120.9(3) . . ?
C7 C6 H6 119.5 . . ?
C20 C22 H22A 109.5 . . ?
C20 C22 H22B 109.5 . . ?
C20 C22 H22C 109.5 . . ?
H22A C22 H22B 109.5 . . ?
H22A C22 H22C 109.5 . . ?
H22B C22 H22C 109.5 . . ?
C8 C7 H7 120.5 . . ?
C6 C7 C8 118.9(4) . . ?
C6 C7 H7 120.5 . . ?
C5 C4 H4 120.1 . . ?
C3 C4 C5 119.9(4) . . ?
C3 C4 H4 120.1 . . ?
C13 C14 H14 120.4 . . ?
C15 C14 C13 119.1(4) . . ?
C15 C14 H14 120.4 . . ?
C12 C11 H11 120.3 . . ?
C12 C11 C10 119.5(4) . . ?
C10 C11 H11 120.3 . . ?
N3 C10 C11 122.3(4) . . ?
N3 C10 H10 118.8 . . ?
C11 C10 H10 118.8 . . ?
C16 C15 H15 118.7 . . ?
C14 C15 C16 122.7(4) . . ?
C14 C15 H15 118.7 . . ?
C20 C23 H23A 109.5 . . ?
C20 C23 H23B 109.5 . . ?
C20 C23 H23C 109.5 . . ?
H23A C23 H23B 109.5 . . ?
H23A C23 H23C 109.5 . . ?
H23B C23 H23C 109.5 . . ?
C2 C3 H3 119.2 . . ?
C4 C3 C2 121.6(4) . . ?
C4 C3 H3 119.2 . . ?
O4 C24 H24A 109.5 . . ?
O4 C24 H24B 109.5 . . ?
O4 C24 H24C 109.5 . . ?
H24A C24 H24B 109.5 . . ?
H24A C24 H24C 109.5 . . ?
H24B C24 H24C 109.5 . . ?

loop_
_geom_bond_atom_site_label_1
_geom_bond_atom_site_label_2
_geom_bond_distance
_geom_bond_site_symmetry_2
_geom_bond_publ_flag
Cu1 O3 2.296(3) . ?
Cu1 N1 1.971(3) . ?
Cu1 N4 1.971(3) . ?
Cu1 N2 2.028(3) . ?
Cu1 N3 2.016(3) . ?
O1 C21 1.238(4) . ?
O2 C19 1.243(4) . ?
O3 H3A 0.8499 . ?
O3 H3B 0.8498 . ?
N1 C21 1.352(4) . ?
N1 C1 1.406(4) . ?
N4 C19 1.336(5) . ?
N4 C17 1.393(4) . ?
N2 C9 1.377(4) . ?
N2 C8 1.320(4) . ?
N3 C18 1.358(5) . ?
N3 C10 1.334(5) . ?
O4 H4A 0.8200 . ?
O4 C24 1.388(6) . ?
C21 C20 1.549(5) . ?
C9 C1 1.422(5) . ?
C9 C5 1.418(5) . ?
C18 C13 1.415(5) . ?
C18 C17 1.430(5) . ?
C13 C12 1.414(6) . ?
C13 C14 1.412(6) . ?
C1 C2 1.380(5) . ?
C19 C20 1.543(5) . ?
C17 C16 1.383(5) . ?
C5 C6 1.400(5) . ?
C5 C4 1.413(5) . ?
C20 C22 1.548(5) . ?
C20 C23 1.523(5) . ?
C8 H8 0.9300 . ?
C8 C7 1.405(6) . ?
C16 H16 0.9300 . ?
C16 C15 1.409(5) . ?
C12 H12 0.9300 . ?
C12 C11 1.350(6) . ?
C2 H2 0.9300 . ?
C2 C3 1.404(5) . ?
C6 H6 0.9300 . ?
C6 C7 1.348(6) . ?
C22 H22A 0.9600 . ?
C22 H22B 0.9600 . ?
C22 H22C 0.9600 . ?
C7 H7 0.9300 . ?
C4 H4 0.9300 . ?
C4 C3 1.360(6) . ?
C14 H14 0.9300 . ?
C14 C15 1.364(6) . ?
C11 H11 0.9300 . ?
C11 C10 1.400(5) . ?
C10 H10 0.9300 . ?
C15 H15 0.9300 . ?
C23 H23A 0.9600 . ?
C23 H23B 0.9600 . ?
C23 H23C 0.9600 . ?
C3 H3 0.9300 . ?
C24 H24A 0.9600 . ?
C24 H24B 0.9600 . ?
C24 H24C 0.9600 . ?
